data_4074822
loop_
_publ_author_name
'Gupta, B. D.'
'Yamuna, R.'
'Mandal, Debaprasad'

_publ_section_title
;
 Cobaloximes with Mixed Dioximes of Glyoxime and Diphenylglyoxime:&#x00A0;
 Synthesis, Characterization, CV, X-ray Studies, and Crystal Packing
;
_journal_issue 3
_journal_name_full Organometallics
_journal_page_first 706
_journal_paper_doi 10.1021/om050919x
_journal_volume 25
_journal_year 2006
_chemical_formula_moiety 'C21 H19 Cl Co N5 O4'
_chemical_formula_sum 'C21 H19 Cl Co N5 O4'
_chemical_formula_weight 499.79
_chemical_name_common ClCo(gH)(dpgH)Py
_chemical_name_systematic
;
 trans-(glyoximato)(diphenylglyoximato)-chloro-(pyridine)-cobalt(III)
;
_space_group_IT_number 14
_symmetry_cell_setting monoclinic
_symmetry_Int_Tables_number 14
_symmetry_space_group_name_Hall '-P 2ybc'
_symmetry_space_group_name_H-M 'P 1 21/c 1'
_atom_sites_solution_hydrogens geom
_atom_sites_solution_primary direct
_atom_sites_solution_secondary difmap
_audit_creation_method SHELXL-97
_cell_angle_alpha 90
_cell_angle_beta 98.8091(4)
_cell_angle_gamma 90
_cell_formula_units_Z 4
_cell_length_a 10.6124(6)
_cell_length_b 10.6725(10)
_cell_length_c 19.5201(4)
_cell_measurement_reflns_used 12630
_cell_measurement_temperature 293(2)
_cell_measurement_theta_max 29
_cell_measurement_theta_min 2
_cell_volume 2184.8(2)
_computing_cell_refinement 'CrystalClear (Rigaku Corp, 1999)'
_computing_data_collection 'CrystalClear (Rigaku Corp, 1999)'
_computing_data_reduction 'Texsan (Molecular Structure Corp, 1999)'
_computing_molecular_graphics 'Ortep-3 for Windows, L.J. Farrugia, Univ of Glasgow'
_computing_publication_material 'SHELXL-97 (Sheldrick, 1997)'
_computing_structure_refinement 'SHELXL-97 (Sheldrick, 1997)'
_computing_structure_solution 'SHELXS-97 (Sheldrick, 1990)'
_diffrn_ambient_temperature 293(2)
_diffrn_measured_fraction_theta_full 0.853
_diffrn_measured_fraction_theta_max 0.853
_diffrn_measurement_device_type 'Mercury CCD AFC8S'
_diffrn_measurement_method \w
_diffrn_radiation_monochromator graphite
_diffrn_radiation_source 'fine-focus sealed tube'
_diffrn_radiation_type MoK\a
_diffrn_radiation_wavelength 0.7107
_diffrn_reflns_av_R_equivalents 0.036
_diffrn_reflns_av_sigmaI/netI 0.0633
_diffrn_reflns_limit_h_max 14
_diffrn_reflns_limit_h_min -14
_diffrn_reflns_limit_k_max 14
_diffrn_reflns_limit_k_min -14
_diffrn_reflns_limit_l_max 26
_diffrn_reflns_limit_l_min -26
_diffrn_reflns_number 5349
_diffrn_reflns_theta_full 29.79
_diffrn_reflns_theta_max 29.79
_diffrn_reflns_theta_min 3.08
_exptl_absorpt_coefficient_mu 0.946
_exptl_absorpt_correction_T_max 1.00
_exptl_absorpt_correction_T_min 0.83
_exptl_absorpt_correction_type empirical
_exptl_absorpt_process_details multi-scan
_exptl_crystal_colour red
_exptl_crystal_density_diffrn 1.519
_exptl_crystal_density_method 'not measured'
_exptl_crystal_description block
_exptl_crystal_F_000 1024
_exptl_crystal_size_max 0.34
_exptl_crystal_size_mid 0.16
_exptl_crystal_size_min 0.16
_refine_diff_density_max 0.527
_refine_diff_density_min -0.449
_refine_diff_density_rms 0.056
_refine_ls_extinction_method none
_refine_ls_goodness_of_fit_ref 1.076
_refine_ls_hydrogen_treatment mixed
_refine_ls_matrix_type full
_refine_ls_number_parameters 365
_refine_ls_number_reflns 5348
_refine_ls_number_restraints 0
_refine_ls_restrained_S_all 1.076
_refine_ls_R_factor_all 0.0811
_refine_ls_R_factor_gt 0.0439
_refine_ls_shift/su_max 0.002
_refine_ls_shift/su_mean 0.000
_refine_ls_structure_factor_coef Fsqd
_refine_ls_weighting_details 'w=1/[\s^2^(Fo^2^)+(0.0612P)^2^] where P=(Fo^2^+2Fc^2^)/3'
_refine_ls_weighting_scheme calc
_refine_ls_wR_factor_gt 0.1155
_refine_ls_wR_factor_ref 0.1314
_reflns_number_gt 3721
_reflns_number_total 5348
_reflns_threshold_expression >2sigma(I)
_cod_data_source_file om050919xsi20051118_115145.cif
_cod_data_source_block 1b
_cod_depositor_comments
;
The following automatic conversions were performed:

'_refine_ls_weighting_scheme' value 'calc
w=1/[\s^2^(Fo^2^)+(0.0612P)^2^] where P=(Fo^2^+2Fc^2^)/3' was changed
to 'calc'. New tag '_refine_ls_weighting_details' was created. The
value of the new tag was set to 'w=1/[\s^2^(Fo^2^)+(0.0612P)^2^]
where P=(Fo^2^+2Fc^2^)/3'.

Automatic conversion script
Id: cif_fix_values 3143 2015-03-26 13:38:13Z robertas 
;
_cod_original_sg_symbol_H-M p21/c
_cod_database_code 4074822

loop_
_symmetry_equiv_pos_as_xyz
'x, y, z'
'x, -y+1/2, z+1/2'
'-x, -y, -z'
'-x, y-1/2, -z-1/2'

loop_
_atom_site_label
_atom_site_type_symbol
_atom_site_fract_x
_atom_site_fract_y
_atom_site_fract_z
_atom_site_U_iso_or_equiv
_atom_site_adp_type
_atom_site_occupancy
_atom_site_calc_flag
Co1 Co 0.57671(3) 0.23286(3) 0.374851(19) 0.03960(12) Uani 1 d
Cl1 Cl 0.74550(6) 0.11167(7) 0.41271(5) 0.0579(2) Uani 1 d
O1 O 0.65307(19) 0.3990(2) 0.48637(10) 0.0491(5) Uani 1 d
O2 O 0.6457(2) 0.2339(2) 0.24011(11) 0.0528(5) Uani 1 d
O3 O 0.4947(2) 0.0657(2) 0.26216(12) 0.0581(5) Uani 1 d
O4 O 0.5163(2) 0.2202(2) 0.51260(11) 0.0553(5) Uani 1 d
N1 N 0.66199(19) 0.3716(2) 0.42075(11) 0.0394(5) Uani 1 d
N2 N 0.6611(2) 0.2906(2) 0.30248(12) 0.0420(5) Uani 1 d
N3 N 0.4906(2) 0.0925(2) 0.32836(14) 0.0471(5) Uani 1 d
N4 N 0.4977(2) 0.1695(2) 0.44908(13) 0.0466(5) Uani 1 d
N5 N 0.42655(19) 0.3373(2) 0.34286(12) 0.0413(5) Uani 1 d
C1 C 0.7334(2) 0.4377(2) 0.38571(14) 0.0388(5) Uani 1 d
C2 C 0.8036(2) 0.5507(3) 0.41452(14) 0.0427(6) Uani 1 d
C3 C 0.7374(4) 0.6530(3) 0.4333(2) 0.0711(10) Uani 1 d
C4 C 0.8009(5) 0.7586(4) 0.4600(3) 0.0913(16) Uani 1 d
C5 C 0.9323(5) 0.7616(4) 0.4697(2) 0.0822(13) Uani 1 d
C6 C 0.9993(4) 0.6616(4) 0.45164(19) 0.0652(9) Uani 1 d
C7 C 0.9355(3) 0.5563(3) 0.42295(17) 0.0525(7) Uani 1 d
C8 C 0.7348(2) 0.3884(2) 0.31494(14) 0.0386(5) Uani 1 d
C9 C 0.8107(2) 0.4422(3) 0.26478(14) 0.0410(5) Uani 1 d
C10 C 0.8177(2) 0.5714(3) 0.25484(15) 0.0454(6) Uani 1 d
C11 C 0.8825(3) 0.6190(3) 0.20437(17) 0.0559(7) Uani 1 d
C12 C 0.9416(3) 0.5402(4) 0.16411(19) 0.0682(10) Uani 1 d
C13 C 0.9379(3) 0.4128(4) 0.1742(2) 0.0681(10) Uani 1 d
C14 C 0.8725(3) 0.3625(3) 0.22396(17) 0.0527(7) Uani 1 d
C15 C 0.3748(3) 0.3426(3) 0.27596(16) 0.0469(6) Uani 1 d
C16 C 0.2662(3) 0.4111(3) 0.25321(19) 0.0558(7) Uani 1 d
C17 C 0.2095(3) 0.4777(3) 0.2998(2) 0.0618(8) Uani 1 d
C18 C 0.2627(3) 0.4735(3) 0.3682(2) 0.0670(9) Uani 1 d
C19 C 0.3713(3) 0.4038(3) 0.38837(19) 0.0552(7) Uani 1 d
C20 C 0.4250(3) 0.0250(3) 0.36539(18) 0.0528(7) Uani 1 d
C21 C 0.4280(3) 0.0703(3) 0.43521(18) 0.0535(7) Uani 1 d
H1O H 0.595(5) 0.313(5) 0.506(3) 0.132(18) Uiso 1 d
H2O H 0.581(7) 0.145(7) 0.251(4) 0.19(3) Uiso 1 d
H3 H 0.649(4) 0.652(4) 0.422(2) 0.077(12) Uiso 1 d
H4 H 0.755(4) 0.821(5) 0.470(2) 0.099(15) Uiso 1 d
H5 H 0.975(4) 0.830(4) 0.483(2) 0.086(13) Uiso 1 d
H6 H 1.100(4) 0.661(4) 0.459(2) 0.106(15) Uiso 1 d
H7 H 0.983(3) 0.485(3) 0.4095(17) 0.055(9) Uiso 1 d
H10 H 0.776(3) 0.625(3) 0.2844(15) 0.044(7) Uiso 1 d
H11 H 0.884(3) 0.709(4) 0.1989(18) 0.068(10) Uiso 1 d
H12 H 0.985(4) 0.565(4) 0.129(2) 0.084(12) Uiso 1 d
H13 H 0.978(3) 0.357(3) 0.1479(19) 0.067(10) Uiso 1 d
H14 H 0.868(3) 0.270(3) 0.2366(18) 0.058(9) Uiso 1 d
H15 H 0.417(3) 0.291(3) 0.2436(17) 0.054(9) Uiso 1 d
H16 H 0.236(3) 0.412(3) 0.2065(18) 0.049(8) Uiso 1 d
H17 H 0.133(3) 0.520(4) 0.2888(19) 0.072(11) Uiso 1 d
H18 H 0.229(4) 0.521(4) 0.399(2) 0.086(13) Uiso 1 d
H19 H 0.410(3) 0.406(3) 0.4392(18) 0.062(10) Uiso 1 d
H20 H 0.380(3) -0.055(4) 0.346(2) 0.074(11) Uiso 1 d
H21 H 0.386(3) 0.030(3) 0.4690(18) 0.062(9) Uiso 1 d

loop_
_atom_site_aniso_label
_atom_site_aniso_U_11
_atom_site_aniso_U_22
_atom_site_aniso_U_33
_atom_site_aniso_U_23
_atom_site_aniso_U_13
_atom_site_aniso_U_12
Co1 0.03401(18) 0.0361(2) 0.0478(2) -0.00112(15) 0.00346(15) 0.00062(13)
Cl1 0.0414(4) 0.0498(4) 0.0792(5) 0.0012(4) -0.0008(3) 0.0096(3)
O1 0.0519(11) 0.0559(12) 0.0409(10) -0.0077(9) 0.0112(9) -0.0101(9)
O2 0.0546(11) 0.0563(12) 0.0488(11) -0.0198(9) 0.0118(9) -0.0083(9)
O3 0.0568(12) 0.0524(12) 0.0644(14) -0.0197(10) 0.0071(10) -0.0058(9)
O4 0.0557(12) 0.0627(13) 0.0476(11) 0.0039(10) 0.0080(10) -0.0079(10)
N1 0.0366(10) 0.0405(11) 0.0409(11) -0.0040(9) 0.0050(9) 0.0011(9)
N2 0.0389(10) 0.0410(11) 0.0468(12) -0.0099(9) 0.0084(10) 0.0010(9)
N3 0.0384(11) 0.0365(11) 0.0635(15) -0.0031(11) -0.0015(11) 0.0002(9)
N4 0.0397(11) 0.0422(12) 0.0561(14) 0.0076(10) 0.0013(10) -0.0003(9)
N5 0.0375(11) 0.0369(11) 0.0485(13) 0.0002(9) 0.0037(9) -0.0007(8)
C1 0.0337(11) 0.0351(12) 0.0477(14) -0.0030(10) 0.0070(11) 0.0018(9)
C2 0.0459(13) 0.0437(14) 0.0394(13) -0.0021(11) 0.0091(11) -0.0068(11)
C3 0.067(2) 0.0538(19) 0.100(3) -0.0234(19) 0.035(2) -0.0078(16)
C4 0.111(3) 0.058(2) 0.121(4) -0.038(2) 0.065(3) -0.019(2)
C5 0.118(3) 0.071(2) 0.064(2) -0.0219(19) 0.036(2) -0.049(2)
C6 0.069(2) 0.064(2) 0.059(2) 0.0020(16) -0.0003(17) -0.0236(17)
C7 0.0465(15) 0.0534(17) 0.0558(18) 0.0016(14) 0.0019(13) -0.0076(13)
C8 0.0359(11) 0.0364(12) 0.0435(14) -0.0033(10) 0.0056(11) 0.0031(10)
C9 0.0323(11) 0.0456(14) 0.0445(14) -0.0038(11) 0.0035(10) 0.0025(10)
C10 0.0388(13) 0.0479(15) 0.0496(16) -0.0003(12) 0.0071(12) 0.0007(11)
C11 0.0471(15) 0.063(2) 0.0569(19) 0.0086(15) 0.0056(14) -0.0062(14)
C12 0.0599(19) 0.096(3) 0.0514(19) 0.0006(18) 0.0186(16) -0.0152(19)
C13 0.0576(18) 0.088(3) 0.063(2) -0.0187(19) 0.0225(17) 0.0014(18)
C14 0.0452(15) 0.0566(18) 0.0580(18) -0.0123(14) 0.0130(14) 0.0011(13)
C15 0.0451(14) 0.0454(15) 0.0491(16) 0.0056(12) 0.0040(13) -0.0009(11)
C16 0.0524(16) 0.0541(17) 0.0569(19) 0.0093(15) -0.0041(15) -0.0041(14)
C17 0.0480(16) 0.0497(17) 0.082(2) -0.0020(16) -0.0080(16) 0.0079(14)
C18 0.0539(18) 0.064(2) 0.079(2) -0.0218(18) -0.0035(17) 0.0194(15)
C19 0.0453(15) 0.0590(18) 0.0590(19) -0.0121(15) 0.0007(14) 0.0159(13)
C20 0.0452(15) 0.0429(15) 0.066(2) 0.0066(14) -0.0063(14) -0.0055(12)
C21 0.0422(14) 0.0524(17) 0.0623(19) 0.0178(15) -0.0035(13) -0.0061(12)

loop_
_atom_type_symbol
_atom_type_description
_atom_type_scat_dispersion_real
_atom_type_scat_dispersion_imag
_atom_type_scat_source
C C 0.0033 0.0016 'International Tables Vol C Tables 4.2.6.8 and 6.1.1.4'
H H 0.0000 0.0000 'International Tables Vol C Tables 4.2.6.8 and 6.1.1.4'
O O 0.0106 0.0060 'International Tables Vol C Tables 4.2.6.8 and 6.1.1.4'
N N 0.0061 0.0033 'International Tables Vol C Tables 4.2.6.8 and 6.1.1.4'
Co Co 0.3494 0.9721 'International Tables Vol C Tables 4.2.6.8 and 6.1.1.4'
Cl Cl 0.1484 0.1585 'International Tables Vol C Tables 4.2.6.8 and 6.1.1.4'

loop_
_geom_angle_atom_site_label_1
_geom_angle_atom_site_label_2
_geom_angle_atom_site_label_3
_geom_angle
_geom_angle_publ_flag
N2 Co1 N1 81.46(9) ?
N2 Co1 N4 177.42(9) ?
N1 Co1 N4 98.74(10) ?
N2 Co1 N3 98.48(10) ?
N1 Co1 N3 179.93(9) ?
N4 Co1 N3 81.31(11) ?
N2 Co1 N5 91.82(9) ?
N1 Co1 N5 90.72(9) ?
N4 Co1 N5 90.75(9) ?
N3 Co1 N5 89.33(9) ?
N2 Co1 Cl1 89.33(7) ?
N1 Co1 Cl1 89.73(7) ?
N4 Co1 Cl1 88.11(7) ?
N3 Co1 Cl1 90.22(7) ?
N5 Co1 Cl1 178.82(7) yes
N1 O1 O4 99.14(14) ?
N1 O1 H1O 105(3) ?
O4 O1 H1O 7(3) ?
N2 O2 O3 99.19(15) ?
N2 O2 H2O 101(3) ?
O3 O2 H2O 6(3) ?
N3 O3 O2 97.53(15) ?
N3 O3 H2O 99(3) ?
O2 O3 H2O 5(3) ?
N4 O4 O1 97.27(15) ?
N4 O4 H1O 102(2) ?
O1 O4 H1O 6(2) ?
C1 N1 O1 121.2(2) ?
C1 N1 Co1 116.78(18) ?
O1 N1 Co1 121.94(16) ?
C1 N1 N2 67.52(16) ?
O1 N1 N2 171.09(17) ?
Co1 N1 N2 49.27(7) ?
C1 N1 N4 157.53(19) ?
O1 N1 N4 81.09(13) ?
Co1 N1 N4 40.85(7) ?
N2 N1 N4 90.09(10) ?
C8 N2 O2 120.9(2) ?
C8 N2 Co1 117.45(18) ?
O2 N2 Co1 121.62(17) ?
C8 N2 N1 68.18(15) ?
O2 N2 N1 170.81(17) ?
Co1 N2 N1 49.27(7) ?
C8 N2 N3 158.48(18) ?
O2 N2 N3 80.58(14) ?
Co1 N2 N3 41.05(7) ?
N1 N2 N3 90.32(10) ?
C20 N3 O3 121.5(3) ?
C20 N3 Co1 115.4(2) ?
O3 N3 Co1 123.03(18) ?
C20 N3 N4 66.16(19) ?
O3 N3 N4 172.20(18) ?
Co1 N3 N4 49.26(8) ?
C20 N3 N2 155.8(2) ?
O3 N3 N2 82.65(15) ?
Co1 N3 N2 40.47(6) ?
N4 N3 N2 89.70(10) ?
C21 N4 O4 121.4(3) ?
C21 N4 Co1 115.7(2) ?
O4 N4 Co1 122.76(17) ?
C21 N4 N3 66.32(19) ?
O4 N4 N3 171.84(18) ?
Co1 N4 N3 49.43(8) ?
C21 N4 N1 156.1(2) ?
O4 N4 N1 82.40(14) ?
Co1 N4 N1 40.41(6) ?
N3 N4 N1 89.83(10) ?
C15 N5 C19 117.9(2) ?
C15 N5 Co1 121.69(19) ?
C19 N5 Co1 120.4(2) ?
N1 C1 C8 112.7(2) ?
N1 C1 C2 122.7(2) ?
C8 C1 C2 124.6(2) ?
C3 C2 C7 118.7(3) ?
C3 C2 C1 119.9(3) ?
C7 C2 C1 121.4(3) ?
C4 C3 C2 120.7(4) ?
C4 C3 H3 121(3) ?
C2 C3 H3 118(2) ?
C3 C4 C5 119.9(4) ?
C3 C4 H4 117(3) ?
C5 C4 H4 123(3) ?
C6 C5 C4 120.3(3) ?
C6 C5 H5 118(3) ?
C4 C5 H5 122(3) ?
C5 C6 C7 119.9(4) ?
C5 C6 H6 122(3) ?
C7 C6 H6 118(3) ?
C6 C7 C2 120.4(3) ?
C6 C7 H7 120(2) ?
C2 C7 H7 119(2) ?
N2 C8 C9 124.1(2) ?
N2 C8 C1 111.5(2) ?
C9 C8 C1 124.4(2) ?
C14 C9 C10 118.9(3) ?
C14 C9 C8 119.6(3) ?
C10 C9 C8 121.5(2) ?
C11 C10 C9 120.3(3) ?
C11 C10 H10 122.3(18) ?
C9 C10 H10 117.4(18) ?
C12 C11 C10 120.4(3) ?
C12 C11 H11 122(2) ?
C10 C11 H11 118(2) ?
C11 C12 C13 120.0(3) ?
C11 C12 H12 125(3) ?
C13 C12 H12 115(3) ?
C12 C13 C14 120.8(3) ?
C12 C13 H13 122(2) ?
C14 C13 H13 117(2) ?
C13 C14 C9 119.6(3) ?
C13 C14 H14 126.4(19) ?
C9 C14 H14 113.9(19) ?
N5 C15 C16 122.3(3) ?
N5 C15 H15 116.0(19) ?
C16 C15 H15 121.7(19) ?
C17 C16 C15 119.5(3) ?
C17 C16 H16 122.3(19) ?
C15 C16 H16 118.1(19) ?
C16 C17 C18 118.4(3) ?
C16 C17 H17 124(2) ?
C18 C17 H17 117(2) ?
C17 C18 C19 119.9(3) ?
C17 C18 H18 119(3) ?
C19 C18 H18 121(3) ?
N5 C19 C18 121.9(3) ?
N5 C19 H19 120.4(19) ?
C18 C19 H19 117.7(19) ?
N3 C20 C21 113.9(3) ?
N3 C20 H20 121(2) ?
C21 C20 H20 125(2) ?
N4 C21 C20 113.6(3) ?
N4 C21 H21 122(2) ?
C20 C21 H21 124(2) ?

loop_
_geom_bond_atom_site_label_1
_geom_bond_atom_site_label_2
_geom_bond_distance
_geom_bond_publ_flag
Co1 N2 1.888(2) yes
Co1 N1 1.888(2) yes
Co1 N4 1.905(2) yes
Co1 N3 1.910(2) yes
Co1 N5 1.966(2) yes
Co1 Cl1 2.2410(8) yes
O1 N1 1.331(3) ?
O1 O4 2.497(3) ?
O1 H1O 1.19(6) ?
O2 N2 1.347(3) ?
O2 O3 2.487(3) ?
O2 H2O 1.21(8) ?
O3 N3 1.331(3) ?
O3 HO2 1.28(8) ?
O4 N4 1.339(3) ?
O4 HO1 1.32(6) ?
N1 C1 1.304(3) yes
N1 N2 2.464(3) ?
N1 N4 2.879(3) ?
N2 C8 1.305(3) yes
N2 N3 2.877(3) ?
N3 C20 1.296(4) yes
N3 N4 2.486(4) ?
N4 C21 1.296(4) yes
N5 C15 1.338(4) ?
N5 C19 1.341(4) ?
C1 C8 1.481(4) yes
C1 C2 1.482(4) ?
C2 C3 1.378(4) ?
C2 C7 1.385(4) ?
C3 C4 1.375(5) ?
C3 H3 0.93(4) ?
C4 C5 1.378(7) ?
C4 H4 0.86(5) ?
C5 C6 1.359(6) ?
C5 H5 0.88(4) ?
C6 C7 1.385(5) ?
C6 H6 1.05(4) ?
C7 H7 0.97(3) ?
C8 C9 1.476(4) ?
C9 C14 1.396(4) ?
C9 C10 1.397(4) ?
C10 C11 1.382(4) ?
C10 H10 0.96(3) ?
C11 C12 1.367(5) ?
C11 H11 0.97(4) ?
C12 C13 1.375(6) ?
C12 H12 0.92(4) ?
C13 C14 1.385(5) ?
C13 H13 0.93(3) ?
C14 H14 1.02(3) ?
C15 C16 1.380(4) ?
C15 H15 1.00(3) ?
C16 C17 1.365(5) ?
C16 H16 0.92(3) ?
C17 C18 1.367(5) ?
C17 H17 0.93(4) ?
C18 C19 1.377(4) ?
C18 H18 0.91(4) ?
C19 H19 1.02(3) ?
C20 C21 1.442(5) yes
C20 H20 1.02(4) ?
C21 H21 0.95(3) ?
